data_4003860
loop_
_publ_author_name
'Grabicki, Niklas'
'Dumele, Oliver'
'Sai, Hiroaki'
'Powers-Riggs, Natalia E.'
'Phelan, Brian T.'
'Sangji, M. Hussain'
'Chapman, Craig T.'
'Passarelli, James V.'
'Dannenhoffer, Adam J.'
'Wasielewski, Michael R.'
'Stupp, Samuel I.'

_publ_section_title
;
 Polymorphism and Optoelectronic Properties in Crystalline Supramolecular
 Polymers
;
_journal_issue 2
_journal_name_full 'Chemistry of Materials'
_journal_page_first 706
_journal_page_last 718
_journal_paper_doi 10.1021/acs.chemmater.0c04123
_journal_volume 33
_journal_year 2021
_chemical_formula_moiety 'C26 H30 N2 O S3'
_chemical_formula_sum 'C26 H30 N2 O S3'
_chemical_formula_weight 482.70
_space_group_crystal_system monoclinic
_space_group_IT_number 14
_space_group_name_Hall '-P 2yn'
_space_group_name_H-M_alt 'P 1 21/n 1'
_atom_sites_solution_hydrogens geom
_atom_sites_solution_primary dual
_audit_creation_date 2018-10-30
_audit_creation_method
;
Olex2 1.2
(compiled May 18 2018 14:05:52 for OlexSys, GUI svn.r5506)
;
_audit_update_record
;
2018-10-30 deposited with the CCDC.	2020-08-07 downloaded from the CCDC.
;
_cell_angle_alpha 90
_cell_angle_beta 93.504(7)
_cell_angle_gamma 90
_cell_formula_units_Z 4
_cell_length_a 4.5558(4)
_cell_length_b 15.5895(15)
_cell_length_c 34.870(3)
_cell_measurement_reflns_used 1400
_cell_measurement_temperature 299(2)
_cell_measurement_theta_max 48.002
_cell_measurement_theta_min 2.539
_cell_volume 2471.9(4)
_computing_cell_refinement 'SAINT V8.38A (?, 2016)'
_computing_data_collection 'APEX2 V2014.11-0 (Bruker, 2014)'
_computing_data_reduction 'SAINT V8.38A (?, 2016)'
_computing_molecular_graphics 'Olex2 (Dolomanov et al., 2009)'
_computing_publication_material 'Olex2 (Dolomanov et al., 2009)'
_computing_structure_refinement 'ShelXL (Sheldrick, 2015)'
_computing_structure_solution 'ShelXT (Sheldrick, 2015)'
_diffrn_ambient_temperature 299.49
_diffrn_detector_area_resol_mean 8
_diffrn_measured_fraction_theta_full 0.996
_diffrn_measured_fraction_theta_max 0.996
_diffrn_measurement_device_type 'Bruker Kappa APEX CCD area detector'
_diffrn_measurement_method '\f and \w scans'
_diffrn_radiation_monochromator 'Quazar optics'
_diffrn_radiation_type CuK\a
_diffrn_radiation_wavelength 1.54178
_diffrn_reflns_av_R_equivalents 0.0400
_diffrn_reflns_av_unetI/netI 0.0515
_diffrn_reflns_Laue_measured_fraction_full 0.996
_diffrn_reflns_Laue_measured_fraction_max 0.996
_diffrn_reflns_limit_h_max 2
_diffrn_reflns_limit_h_min -4
_diffrn_reflns_limit_k_max 13
_diffrn_reflns_limit_k_min -15
_diffrn_reflns_limit_l_max 34
_diffrn_reflns_limit_l_min -34
_diffrn_reflns_number 7670
_diffrn_reflns_point_group_measured_fraction_full 0.996
_diffrn_reflns_point_group_measured_fraction_max 0.996
_diffrn_reflns_theta_full 50.415
_diffrn_reflns_theta_max 50.415
_diffrn_reflns_theta_min 3.807
_diffrn_source microsource
_diffrn_standards_number 0
_exptl_absorpt_coefficient_mu 2.899
_exptl_absorpt_correction_T_max 0.7500
_exptl_absorpt_correction_T_min 0.5971
_exptl_absorpt_correction_type multi-scan
_exptl_absorpt_process_details
;
SADABS-2016/2 (Bruker,2016) was used for absorption correction.
wR2(int) was 0.0877 before and 0.0434 after correction.
The Ratio of minimum to maximum transmission is 0.7961.
The \l/2 correction factor is Not present.
;
_exptl_crystal_colour red
_exptl_crystal_colour_primary red
_exptl_crystal_density_diffrn 1.297
_exptl_crystal_description needle
_exptl_crystal_F_000 1024
_exptl_crystal_size_max 0.134
_exptl_crystal_size_mid 0.096
_exptl_crystal_size_min 0.026
_refine_diff_density_max 0.297
_refine_diff_density_min -0.241
_refine_diff_density_rms 0.045
_refine_ls_extinction_method none
_refine_ls_goodness_of_fit_ref 1.027
_refine_ls_hydrogen_treatment constr
_refine_ls_matrix_type full
_refine_ls_number_parameters 301
_refine_ls_number_reflns 2597
_refine_ls_number_restraints 21
_refine_ls_restrained_S_all 1.029
_refine_ls_R_factor_all 0.0861
_refine_ls_R_factor_gt 0.0537
_refine_ls_shift/su_max 0.001
_refine_ls_shift/su_mean 0.000
_refine_ls_structure_factor_coef Fsqd
_refine_ls_weighting_details 'w=1/[\s^2^(Fo^2^)+(0.0701P)^2^+1.9934P] where P=(Fo^2^+2Fc^2^)/3'
_refine_ls_weighting_scheme calc
_refine_ls_wR_factor_gt 0.1312
_refine_ls_wR_factor_ref 0.1482
_reflns_Friedel_coverage 0.000
_reflns_number_gt 1790
_reflns_number_total 2597
_reflns_threshold_expression 'I > 2\s(I)'
_cod_data_source_file cm0c04123_si_002.cif
_cod_data_source_block ng18thioester
_cod_database_code 4003860
_shelx_shelxl_version_number 2018/1
_shelx_space_group_comment
;
The symmetry employed for this shelxl refinement is uniquely defined
by the following loop, which should always be used as a source of
symmetry information in preference to the above space-group names.
They are only intended as comments.
;
_shelx_estimated_absorpt_t_max 0.928
_shelx_estimated_absorpt_t_min 0.697
_olex2_refinement_description
;
1. Fixed Uiso
 At 1.2 times of:
  All C(H) groups, All C(H,H) groups, All C(H,H,H,H) groups
 At 1.5 times of:
  All C(H,H,H) groups
2. Uiso/Uaniso restraints and constraints
Uanis(C24) \\sim Ueq: with sigma of 0.01 and sigma for terminal atoms of 0.02
3. Rigid body (RIGU) restrains
 C22, C23, C25, C24
 with sigma for 1-2 distances of 0.001 and sigma for 1-3 distances of 0.001
4. Others
 Sof(H17C)=Sof(H17D)=Sof(C24)=Sof(H18C)=Sof(H18D)=Sof(H19C)=Sof(H19D)=1-FVAR(1)
 Sof(H17A)=Sof(H17B)=Sof(C23)=Sof(H18A)=Sof(H18B)=Sof(H19A)=Sof(H19B)=FVAR(1)
5.a Secondary CH2 refined with riding coordinates:
 C20(H15A,H15B), C21(H16A,H16B), C22(H17A,H17B), C22(H17C,H17D), C23(H18A,
 H18B), C24(H18C,H18D), C25(H19A,H19B), C25(H19C,H19D), C15(H22A,H22B),
 C16(H23A,H23B), C17(H24A,H24B), C18(H25A,H25B)
5.b Aromatic/amide H refined with riding coordinates:
 C2(H2), C3(H3), C7(H7), C8(H8), C14(H12), C13(H14)
5.c Idealised Me refined as rotating group:
 C27(H21A,H21B,H21C), C19(H26A,H26B,H26C)
;
_olex2_submission_special_instructions 'No special instructions were received'

loop_
_space_group_symop_operation_xyz
'x, y, z'
'-x+1/2, y+1/2, -z+1/2'
'-x, -y, -z'
'x-1/2, -y-1/2, z-1/2'

loop_
_atom_site_label
_atom_site_type_symbol
_atom_site_fract_x
_atom_site_fract_y
_atom_site_fract_z
_atom_site_U_iso_or_equiv
_atom_site_adp_type
_atom_site_occupancy
_atom_site_site_symmetry_order
_atom_site_calc_flag
_atom_site_refinement_flags_posn
_atom_site_refinement_flags_adp
_atom_site_refinement_flags_occupancy
_atom_site_disorder_assembly
_atom_site_disorder_group
S1 S -0.1368(3) 0.23710(9) 0.65228(4) 0.0735(5) Uani 1 1 d . . . . .
S2 S 0.9201(3) 0.32374(9) 0.82267(4) 0.0738(5) Uani 1 1 d . . . . .
S3 S -0.2588(5) 0.37778(15) 0.40803(6) 0.1385(9) Uani 1 1 d . . . . .
O1 O -0.1935(11) 0.2307(4) 0.44235(12) 0.1178(16) Uani 1 1 d . . . . .
N1 N -0.1711(8) 0.4075(3) 0.64935(10) 0.0485(10) Uani 1 1 d . . . . .
N2 N 0.8651(8) 0.4869(3) 0.79946(10) 0.0495(10) Uani 1 1 d . . . . .
C1 C 0.1642(10) 0.3539(3) 0.69879(12) 0.0413(12) Uani 1 1 d . . . . .
C2 C 0.2950(11) 0.2869(3) 0.72088(14) 0.0537(13) Uani 1 1 d . . . . .
H2 H 0.247573 0.230517 0.714431 0.064 Uiso 1 1 calc R . . . .
C3 C 0.4867(11) 0.3021(3) 0.75108(14) 0.0519(13) Uani 1 1 d . . . . .
H3 H 0.561518 0.255948 0.765506 0.062 Uiso 1 1 calc R . . . .
C4 C 0.5772(10) 0.3860(3) 0.76145(12) 0.0421(12) Uani 1 1 d . . . . .
C5 C 0.4567(9) 0.4538(3) 0.73928(12) 0.0377(11) Uani 1 1 d . . . . .
C6 C 0.5456(10) 0.5398(3) 0.74794(12) 0.0426(12) Uani 1 1 d . . . . .
C7 C 0.4206(11) 0.6090(3) 0.72472(14) 0.0529(13) Uani 1 1 d . . . . .
H7 H 0.483239 0.664908 0.729635 0.063 Uiso 1 1 calc R . . . .
C8 C 0.2174(11) 0.5942(3) 0.69638(13) 0.0518(13) Uani 1 1 d . . . . .
H8 H 0.137210 0.640072 0.682295 0.062 Uiso 1 1 calc R . . . .
C9 C 0.1199(10) 0.5086(3) 0.68718(12) 0.0427(12) Uani 1 1 d . . . . .
C10 C 0.2465(10) 0.4381(3) 0.70836(12) 0.0381(11) Uani 1 1 d . . . . .
C11 C -0.0461(11) 0.3366(3) 0.66708(13) 0.0477(13) Uani 1 1 d . . . . .
C12 C -0.0883(11) 0.4901(3) 0.65870(13) 0.0490(13) Uani 1 1 d . . . . .
H12 H -0.178143 0.535113 0.645010 0.059 Uiso 1 1 calc R . . . .
C13 C 0.7858(10) 0.4019(3) 0.79397(13) 0.0489(13) Uani 1 1 d . . . . .
C14 C 0.7479(11) 0.5524(3) 0.77753(13) 0.0508(13) Uani 1 1 d . . . . .
H14 H 0.809622 0.608148 0.783143 0.061 Uiso 1 1 calc R . . . .
C15 C -0.3882(10) 0.3971(3) 0.61639(12) 0.0554(14) Uani 1 1 d . . . . .
H15A H -0.520411 0.445914 0.615121 0.066 Uiso 1 1 calc R . . . .
H15B H -0.504327 0.345872 0.619999 0.066 Uiso 1 1 calc R . . . .
C16 C -0.2366(11) 0.3900(4) 0.57926(12) 0.0647(15) Uani 1 1 d . . . . .
H16A H -0.132373 0.443073 0.574887 0.078 Uiso 1 1 calc R . . . .
H16B H -0.092763 0.344160 0.581493 0.078 Uiso 1 1 calc R . . . .
C17 C -0.4483(12) 0.3726(4) 0.54534(13) 0.0840(19) Uani 1 1 d . U . . .
H17A H -0.573883 0.422196 0.540669 0.101 Uiso 0.87(2) 1 calc R . P A 1
H17B H -0.572335 0.324281 0.551115 0.101 Uiso 0.87(2) 1 calc R . P A 1
H17C H -0.636600 0.396976 0.551028 0.101 Uiso 0.13(2) 1 calc R . P A 2
H17D H -0.474952 0.310946 0.543580 0.101 Uiso 0.13(2) 1 calc R . P A 2
C18 C -0.282(2) 0.3523(10) 0.50814(18) 0.079(4) Uani 0.87(2) 1 d . U P A 1
H18A H -0.162910 0.401512 0.502120 0.094 Uiso 0.87(2) 1 calc R . P A 1
H18B H -0.149949 0.304280 0.513424 0.094 Uiso 0.87(2) 1 calc R . P A 1
C18A C -0.370(14) 0.407(5) 0.5030(13) 0.074(6) Uani 0.13(2) 1 d . U P A 2
H18C H -0.475133 0.459577 0.496539 0.089 Uiso 0.13(2) 1 calc R . P A 2
H18D H -0.160973 0.416915 0.501927 0.089 Uiso 0.13(2) 1 calc R . P A 2
C19 C -0.4755(15) 0.3319(5) 0.47503(15) 0.107(2) Uani 1 1 d . U . . .
H19A H -0.604841 0.380105 0.469074 0.129 Uiso 0.87(2) 1 calc R . P A 1
H19B H -0.596219 0.282848 0.480799 0.129 Uiso 0.87(2) 1 calc R . P A 1
H19C H -0.483821 0.279942 0.490243 0.129 Uiso 0.13(2) 1 calc R . P A 2
H19D H -0.675152 0.344750 0.465526 0.129 Uiso 0.13(2) 1 calc R . P A 2
C20 C -0.3025(15) 0.3120(5) 0.44102(16) 0.0877(19) Uani 1 1 d . . . . .
C21 C -0.0244(17) 0.2023(6) 0.4102(2) 0.144(3) Uani 1 1 d . . . . .
H21A H -0.150780 0.200172 0.387181 0.217 Uiso 1 1 calc GR . . . .
H21B H 0.055112 0.146258 0.415645 0.217 Uiso 1 1 calc GR . . . .
H21C H 0.133336 0.241874 0.406795 0.217 Uiso 1 1 calc GR . . . .
C22 C 1.0753(10) 0.5104(3) 0.83161(12) 0.0586(14) Uani 1 1 d . . . . .
H22A H 1.176846 0.562682 0.825166 0.070 Uiso 1 1 calc R . . . .
H22B H 1.221018 0.465350 0.835370 0.070 Uiso 1 1 calc R . . . .
C23 C 0.9236(10) 0.5239(3) 0.86864(12) 0.0545(13) Uani 1 1 d . . . . .
H23A H 0.766318 0.565342 0.864155 0.065 Uiso 1 1 calc R . . . .
H23B H 0.835967 0.470234 0.876125 0.065 Uiso 1 1 calc R . . . .
C24 C 1.1296(12) 0.5552(4) 0.90099(13) 0.0727(16) Uani 1 1 d . . . . .
H24A H 1.225996 0.607017 0.892857 0.087 Uiso 1 1 calc R . . . .
H24B H 1.280431 0.512204 0.906381 0.087 Uiso 1 1 calc R . . . .
C25 C 0.9786(14) 0.5739(5) 0.93750(15) 0.106(2) Uani 1 1 d . . . . .
H25A H 0.829941 0.617430 0.931980 0.127 Uiso 1 1 calc R . . . .
H25B H 0.878340 0.522256 0.945080 0.127 Uiso 1 1 calc R . . . .
C26 C 1.1767(18) 0.6038(6) 0.9710(2) 0.146(3) Uani 1 1 d . . . . .
H26A H 1.279452 0.654521 0.963838 0.219 Uiso 1 1 calc GR . . . .
H26B H 1.316165 0.559504 0.978050 0.219 Uiso 1 1 calc GR . . . .
H26C H 1.060766 0.616300 0.992356 0.219 Uiso 1 1 calc GR . . . .

loop_
_atom_site_aniso_label
_atom_site_aniso_U_11
_atom_site_aniso_U_22
_atom_site_aniso_U_33
_atom_site_aniso_U_23
_atom_site_aniso_U_13
_atom_site_aniso_U_12
S1 0.0926(12) 0.0548(9) 0.0725(10) -0.0160(7) 0.0001(8) -0.0178(8)
S2 0.0888(12) 0.0681(10) 0.0628(9) -0.0004(8) -0.0098(8) 0.0222(8)
S3 0.163(2) 0.1425(19) 0.1148(15) 0.0421(14) 0.0473(14) 0.0117(15)
O1 0.152(5) 0.121(4) 0.081(3) -0.009(3) 0.016(3) 0.006(4)
N1 0.051(3) 0.054(3) 0.041(2) -0.007(2) 0.008(2) 0.000(2)
N2 0.051(3) 0.057(3) 0.041(2) -0.003(2) 0.008(2) -0.004(2)
C1 0.051(3) 0.037(3) 0.038(3) -0.004(2) 0.014(2) 0.000(2)
C2 0.068(4) 0.038(3) 0.056(3) -0.005(3) 0.008(3) -0.005(3)
C3 0.064(4) 0.036(3) 0.056(3) 0.002(2) 0.010(3) 0.005(2)
C4 0.046(3) 0.043(3) 0.038(3) -0.003(2) 0.012(2) 0.003(2)
C5 0.042(3) 0.036(3) 0.036(3) -0.003(2) 0.013(2) 0.000(2)
C6 0.055(3) 0.041(3) 0.033(3) -0.004(2) 0.014(2) -0.005(2)
C7 0.074(4) 0.037(3) 0.048(3) -0.005(3) 0.011(3) -0.013(3)
C8 0.073(4) 0.035(3) 0.047(3) 0.006(2) 0.010(3) 0.002(3)
C9 0.051(3) 0.045(3) 0.033(3) -0.001(2) 0.008(2) 0.004(2)
C10 0.044(3) 0.039(3) 0.033(3) 0.000(2) 0.015(2) 0.000(2)
C11 0.054(3) 0.042(3) 0.048(3) -0.008(3) 0.018(3) -0.005(3)
C12 0.055(3) 0.048(3) 0.046(3) 0.001(3) 0.015(3) 0.010(3)
C13 0.050(3) 0.055(3) 0.043(3) 0.001(2) 0.015(3) 0.009(3)
C14 0.061(4) 0.048(3) 0.044(3) -0.003(3) 0.011(3) -0.008(3)
C15 0.050(3) 0.071(4) 0.045(3) -0.010(3) 0.003(3) -0.002(3)
C16 0.059(4) 0.089(4) 0.047(3) -0.008(3) 0.008(3) -0.012(3)
C17 0.067(4) 0.136(6) 0.049(3) -0.007(3) 0.003(3) -0.017(4)
C18 0.070(5) 0.117(9) 0.049(3) 0.006(4) 0.008(2) -0.014(4)
C18A 0.068(12) 0.100(9) 0.057(5) -0.002(4) 0.014(6) 0.012(8)
C19 0.103(5) 0.160(6) 0.059(3) -0.022(4) 0.005(3) -0.026(4)
C20 0.109(5) 0.095(5) 0.062(4) -0.005(4) 0.023(3) -0.009(4)
C21 0.128(7) 0.179(8) 0.126(6) -0.087(6) 0.011(5) 0.019(6)
C22 0.053(3) 0.076(4) 0.047(3) -0.006(3) 0.003(3) -0.008(3)
C23 0.059(4) 0.060(3) 0.045(3) -0.002(3) 0.002(3) 0.001(3)
C24 0.078(4) 0.091(4) 0.049(3) -0.011(3) 0.000(3) -0.002(3)
C25 0.099(5) 0.159(7) 0.059(4) -0.037(4) 0.003(4) -0.004(4)
C26 0.147(8) 0.196(9) 0.095(5) -0.051(6) 0.011(5) 0.001(6)

loop_
_atom_type_symbol
_atom_type_description
_atom_type_scat_dispersion_real
_atom_type_scat_dispersion_imag
_atom_type_scat_source
C C 0.0181 0.0091 'International Tables Vol C Tables 4.2.6.8 and 6.1.1.4'
H H 0.0000 0.0000 'International Tables Vol C Tables 4.2.6.8 and 6.1.1.4'
N N 0.0311 0.0180 'International Tables Vol C Tables 4.2.6.8 and 6.1.1.4'
O O 0.0492 0.0322 'International Tables Vol C Tables 4.2.6.8 and 6.1.1.4'
S S 0.3331 0.5567 'International Tables Vol C Tables 4.2.6.8 and 6.1.1.4'

loop_
_geom_angle_atom_site_label_1
_geom_angle_atom_site_label_2
_geom_angle_atom_site_label_3
_geom_angle
_geom_angle_site_symmetry_1
_geom_angle_site_symmetry_3
_geom_angle_publ_flag
C20 O1 C21 117.6(6) . . ?
C11 N1 C12 123.1(4) . . ?
C11 N1 C15 120.1(4) . . ?
C12 N1 C15 116.6(4) . . ?
C13 N2 C22 119.7(4) . . ?
C14 N2 C13 123.3(4) . . ?
C14 N2 C22 116.9(4) . . ?
C2 C1 C11 121.3(4) . . ?
C10 C1 C2 117.8(4) . . ?
C10 C1 C11 120.9(4) . . ?
C1 C2 H2 119.0 . . ?
C3 C2 C1 122.1(4) . . ?
C3 C2 H2 119.0 . . ?
C2 C3 H3 119.1 . . ?
C2 C3 C4 121.8(5) . . ?
C4 C3 H3 119.1 . . ?
C3 C4 C13 121.6(4) . . ?
C5 C4 C3 117.3(4) . . ?
C5 C4 C13 121.1(4) . . ?
C4 C5 C6 119.7(4) . . ?
C4 C5 C10 120.8(4) . . ?
C10 C5 C6 119.5(4) . . ?
C5 C6 C7 119.0(4) . . ?
C14 C6 C5 117.9(4) . . ?
C14 C6 C7 123.0(5) . . ?
C6 C7 H7 119.4 . . ?
C8 C7 C6 121.2(4) . . ?
C8 C7 H7 119.4 . . ?
C7 C8 H8 119.4 . . ?
C7 C8 C9 121.2(4) . . ?
C9 C8 H8 119.4 . . ?
C10 C9 C8 119.4(4) . . ?
C12 C9 C8 123.5(4) . . ?
C12 C9 C10 117.1(4) . . ?
C1 C10 C5 120.1(4) . . ?
C1 C10 C9 120.4(4) . . ?
C5 C10 C9 119.5(4) . . ?
N1 C11 S1 121.2(4) . . ?
N1 C11 C1 115.6(4) . . ?
C1 C11 S1 123.2(4) . . ?
N1 C12 H12 118.7 . . ?
C9 C12 N1 122.7(4) . . ?
C9 C12 H12 118.7 . . ?
N2 C13 S2 122.2(4) . . ?
N2 C13 C4 115.1(4) . . ?
C4 C13 S2 122.7(4) . . ?
N2 C14 H14 118.6 . . ?
C6 C14 N2 122.8(4) . . ?
C6 C14 H14 118.6 . . ?
N1 C15 H15A 109.5 . . ?
N1 C15 H15B 109.5 . . ?
N1 C15 C16 110.8(4) . . ?
H15A C15 H15B 108.1 . . ?
C16 C15 H15A 109.5 . . ?
C16 C15 H15B 109.5 . . ?
C15 C16 H16A 109.1 . . ?
C15 C16 H16B 109.1 . . ?
H16A C16 H16B 107.8 . . ?
C17 C16 C15 112.5(4) . . ?
C17 C16 H16A 109.1 . . ?
C17 C16 H16B 109.1 . . ?
C16 C17 H17A 109.3 . . ?
C16 C17 H17B 109.3 . . ?
C16 C17 H17C 107.5 . . ?
C16 C17 H17D 107.5 . . ?
C16 C17 C18 111.5(5) . . ?
C16 C17 C18A 119.2(19) . . ?
H17A C17 H17B 108.0 . . ?
H17C C17 H17D 107.0 . . ?
C18 C17 H17A 109.3 . . ?
C18 C17 H17B 109.3 . . ?
C18A C17 H17C 107.5 . . ?
C18A C17 H17D 107.5 . . ?
C17 C18 H18A 108.8 . . ?
C17 C18 H18B 108.8 . . ?
H18A C18 H18B 107.7 . . ?
C19 C18 C17 113.7(7) . . ?
C19 C18 H18A 108.8 . . ?
C19 C18 H18B 108.8 . . ?
C17 C18A H18C 110.9 . . ?
C17 C18A H18D 110.9 . . ?
H18C C18A H18D 109.0 . . ?
C19 C18A C17 104(4) . . ?
C19 C18A H18C 110.9 . . ?
C19 C18A H18D 110.9 . . ?
C18 C19 H19A 109.5 . . ?
C18 C19 H19B 109.5 . . ?
C18 C19 C20 110.7(6) . . ?
C18A C19 H19C 107.5 . . ?
C18A C19 H19D 107.5 . . ?
H19A C19 H19B 108.1 . . ?
H19C C19 H19D 107.0 . . ?
C20 C19 C18A 119.3(18) . . ?
C20 C19 H19A 109.5 . . ?
C20 C19 H19B 109.5 . . ?
C20 C19 H19C 107.5 . . ?
C20 C19 H19D 107.5 . . ?
O1 C20 S3 125.0(5) . . ?
O1 C20 C19 112.0(6) . . ?
C19 C20 S3 123.0(6) . . ?
O1 C21 H21A 109.5 . . ?
O1 C21 H21B 109.5 . . ?
O1 C21 H21C 109.5 . . ?
H21A C21 H21B 109.5 . . ?
H21A C21 H21C 109.5 . . ?
H21B C21 H21C 109.5 . . ?
N2 C22 H22A 109.2 . . ?
N2 C22 H22B 109.2 . . ?
N2 C22 C23 111.9(4) . . ?
H22A C22 H22B 107.9 . . ?
C23 C22 H22A 109.2 . . ?
C23 C22 H22B 109.2 . . ?
C22 C23 H23A 109.0 . . ?
C22 C23 H23B 109.0 . . ?
H23A C23 H23B 107.8 . . ?
C24 C23 C22 112.8(4) . . ?
C24 C23 H23A 109.0 . . ?
C24 C23 H23B 109.0 . . ?
C23 C24 H24A 108.9 . . ?
C23 C24 H24B 108.9 . . ?
C23 C24 C25 113.5(5) . . ?
H24A C24 H24B 107.7 . . ?
C25 C24 H24A 108.9 . . ?
C25 C24 H24B 108.9 . . ?
C24 C25 H25A 108.4 . . ?
C24 C25 H25B 108.4 . . ?
H25A C25 H25B 107.5 . . ?
C26 C25 C24 115.5(6) . . ?
C26 C25 H25A 108.4 . . ?
C26 C25 H25B 108.4 . . ?
C25 C26 H26A 109.5 . . ?
C25 C26 H26B 109.5 . . ?
C25 C26 H26C 109.5 . . ?
H26A C26 H26B 109.5 . . ?
H26A C26 H26C 109.5 . . ?
H26B C26 H26C 109.5 . . ?

loop_
_geom_bond_atom_site_label_1
_geom_bond_atom_site_label_2
_geom_bond_distance
_geom_bond_site_symmetry_2
_geom_bond_publ_flag
S1 C11 1.678(5) . ?
S2 C13 1.669(5) . ?
S3 C20 1.563(6) . ?
O1 C20 1.361(7) . ?
O1 C21 1.466(7) . ?
N1 C11 1.373(6) . ?
N1 C12 1.375(6) . ?
N1 C15 1.479(6) . ?
N2 C13 1.383(6) . ?
N2 C14 1.365(6) . ?
N2 C22 1.476(5) . ?
C1 C2 1.407(6) . ?
C1 C10 1.400(6) . ?
C1 C11 1.444(6) . ?
C2 H2 0.9300 . ?
C2 C3 1.347(6) . ?
C3 H3 0.9300 . ?
C3 C4 1.412(6) . ?
C4 C5 1.402(6) . ?
C4 C13 1.456(6) . ?
C5 C6 1.428(6) . ?
C5 C10 1.419(6) . ?
C6 C7 1.444(6) . ?
C6 C14 1.355(6) . ?
C7 H7 0.9300 . ?
C7 C8 1.332(6) . ?
C8 H8 0.9300 . ?
C8 C9 1.436(6) . ?
C9 C10 1.426(6) . ?
C9 C12 1.362(6) . ?
C12 H12 0.9300 . ?
C14 H14 0.9300 . ?
C15 H15A 0.9700 . ?
C15 H15B 0.9700 . ?
C15 C16 1.508(6) . ?
C16 H16A 0.9700 . ?
C16 H16B 0.9700 . ?
C16 C17 1.504(6) . ?
C17 H17A 0.9700 . ?
C17 H17B 0.9700 . ?
C17 H17C 0.9700 . ?
C17 H17D 0.9700 . ?
C17 C18 1.574(9) . ?
C17 C18A 1.63(5) . ?
C18 H18A 0.9700 . ?
C18 H18B 0.9700 . ?
C18 C19 1.445(8) . ?
C18A H18C 0.9700 . ?
C18A H18D 0.9700 . ?
C18A C19 1.58(5) . ?
C19 H19A 0.9700 . ?
C19 H19B 0.9700 . ?
C19 H19C 0.9700 . ?
C19 H19D 0.9700 . ?
C19 C20 1.496(8) . ?
C21 H21A 0.9600 . ?
C21 H21B 0.9600 . ?
C21 H21C 0.9600 . ?
C22 H22A 0.9700 . ?
C22 H22B 0.9700 . ?
C22 C23 1.516(6) . ?
C23 H23A 0.9700 . ?
C23 H23B 0.9700 . ?
C23 C24 1.504(6) . ?
C24 H24A 0.9700 . ?
C24 H24B 0.9700 . ?
C24 C25 1.512(7) . ?
C25 H25A 0.9700 . ?
C25 H25B 0.9700 . ?
C25 C26 1.505(8) . ?
C26 H26A 0.9600 . ?
C26 H26B 0.9600 . ?
C26 H26C 0.9600 . ?
